data_7703262
loop_
_publ_author_name
'Coughlin, Omar'
'Kr\"amer, Tobias'
'Benjamin, Sophie L.'

_publ_section_title
;
 Diverse structure and reactivity of pentamethylcyclopentadienyl
 antimony(iii) cations.
;
_journal_issue 6
_journal_name_full 'Dalton transactions (Cambridge, England : 2003)'
_journal_page_first 1726
_journal_page_last 1730
_journal_paper_doi 10.1039/d0dt00024h
_journal_volume 49
_journal_year 2020
_chemical_formula_moiety 'C20 H30 Sb, B C24 F20'
_chemical_formula_sum 'C44 H30 B F20 Sb'
_chemical_formula_weight 1071.24
_space_group_crystal_system triclinic
_space_group_IT_number 2
_space_group_name_Hall '-P 1'
_space_group_name_H-M_alt 'P -1'
_atom_sites_solution_hydrogens geom
_atom_sites_solution_primary dual
_atom_sites_solution_secondary difmap
_audit_creation_date 2019-11-20
_audit_creation_method
;
Olex2 1.2
(compiled 2018.05.29 svn.r3508 for OlexSys, GUI svn.r5506)
;
_audit_update_record
;
2019-11-26 deposited with the CCDC.	2020-01-09 downloaded from the CCDC.
;
_cell_angle_alpha 108.476(3)
_cell_angle_beta 104.868(3)
_cell_angle_gamma 103.354(3)
_cell_formula_units_Z 2
_cell_length_a 12.4426(4)
_cell_length_b 12.7883(4)
_cell_length_c 15.2203(5)
_cell_measurement_reflns_used 14563
_cell_measurement_temperature 150.00(10)
_cell_measurement_theta_max 28.5540
_cell_measurement_theta_min 3.5880
_cell_volume 2087.32(14)
_computing_cell_refinement 'CrysAlisPro 1.171.39.46 (Rigaku OD, 2018)'
_computing_data_collection 'CrysAlisPro 1.171.39.46 (Rigaku OD, 2018)'
_computing_data_reduction 'CrysAlisPro 1.171.39.46 (Rigaku OD, 2018)'
_computing_molecular_graphics 'Olex2 (Dolomanov et al., 2009)'
_computing_publication_material 'Olex2 (Dolomanov et al., 2009)'
_computing_structure_refinement 'ShelXL (Sheldrick, 2015)'
_computing_structure_solution 'ShelXT (Sheldrick, 2015)'
_diffrn_ambient_environment N~2~
_diffrn_ambient_temperature 150.00(10)
_diffrn_detector 'CCD plate'
_diffrn_detector_area_resol_mean 15.9832
_diffrn_detector_type Sapphire3
_diffrn_measured_fraction_theta_full 0.998
_diffrn_measured_fraction_theta_max 0.909
_diffrn_measurement_details
;
List of Runs (angles in degrees, time in seconds):

  # Type    Start    End  Width  t~exp~   \w     \q     \k     \f   Frames
#--------------------------------------------------------------------------
  1  \w      3.00  87.00   1.00   10.00    --   19.89  57.00  60.00   84
  2  \w     -7.00  87.00   1.00   10.00    --   19.89  77.00 150.00   94
  3  \w    -25.00  59.00   1.00   10.00    --   19.89 -99.00 -90.00   84
  4  \w    -25.00  59.00   1.00   10.00    --   19.89 -99.00  30.00   84
  5  \w     -7.00  87.00   1.00   10.00    --   19.89  77.00  90.00   94
  6  \w    -47.00  37.00   1.00   10.00    --   19.89 -57.00 150.00   84
  7  \w    -25.00  59.00   1.00   10.00    --   19.89 -99.00 -60.00   84
  8  \w      3.00  87.00   1.00   10.00    --   19.89  57.00 -30.00   84
  9  \w     35.00  92.00   1.00   10.00    --   19.89 178.00-150.00   57
 10  \w    -25.00   0.00   1.00   10.00    --   19.89 -99.00 120.00   25
 11  \w      1.00  89.00   1.00   10.00    --   19.89  37.00 -90.00   88
;
_diffrn_measurement_device 'four-circle diffractometer'
_diffrn_measurement_device_type 'Xcalibur, Sapphire3, Gemini'
_diffrn_measurement_method '\w scans'
_diffrn_orient_matrix_type 'CrysAlisPro convention (1999,Acta A55,543-557)'
_diffrn_orient_matrix_UB_11 0.0138822000
_diffrn_orient_matrix_UB_12 -0.0197665000
_diffrn_orient_matrix_UB_13 -0.0434073000
_diffrn_orient_matrix_UB_21 0.0413563000
_diffrn_orient_matrix_UB_22 -0.0212094000
_diffrn_orient_matrix_UB_23 0.0240520000
_diffrn_orient_matrix_UB_31 -0.0450813000
_diffrn_orient_matrix_UB_32 -0.0550294000
_diffrn_orient_matrix_UB_33 -0.0174649000
_diffrn_radiation_monochromator graphite
_diffrn_radiation_probe x-ray
_diffrn_radiation_type MoK\a
_diffrn_radiation_wavelength 0.71073
_diffrn_reflns_av_R_equivalents 0.0554
_diffrn_reflns_av_unetI/netI 0.0633
_diffrn_reflns_Laue_measured_fraction_full 0.998
_diffrn_reflns_Laue_measured_fraction_max 0.909
_diffrn_reflns_limit_h_max 16
_diffrn_reflns_limit_h_min -17
_diffrn_reflns_limit_k_max 18
_diffrn_reflns_limit_k_min -18
_diffrn_reflns_limit_l_max 21
_diffrn_reflns_limit_l_min -21
_diffrn_reflns_number 43455
_diffrn_reflns_point_group_measured_fraction_full 0.998
_diffrn_reflns_point_group_measured_fraction_max 0.909
_diffrn_reflns_theta_full 25.242
_diffrn_reflns_theta_max 30.797
_diffrn_reflns_theta_min 3.276
_diffrn_source 'fine-focus sealed X-ray tube'
_diffrn_source_type 'Enhance (Mo) X-ray Source'
_exptl_absorpt_coefficient_mu 0.784
_exptl_absorpt_correction_T_max 0.923
_exptl_absorpt_correction_T_min 0.853
_exptl_absorpt_correction_type analytical
_exptl_absorpt_process_details
;
CrysAlisPro 1.171.39.46 (Rigaku Oxford Diffraction, 2018)
Analytical numeric absorption correction using a multifaceted crystal
			model based on expressions derived by R.C. Clark & J.S. Reid.
(Clark, R. C. & Reid, J. S. (1995). Acta Cryst. A51, 887-897)
Empirical absorption correction using spherical harmonics,
 implemented in SCALE3 ABSPACK scaling algorithm.
;
_exptl_crystal_colour reddish
_exptl_crystal_colour_modifier reddish
_exptl_crystal_density_diffrn 1.704
_exptl_crystal_description block
_exptl_crystal_F_000 1060
_exptl_crystal_size_max 0.267
_exptl_crystal_size_mid 0.141
_exptl_crystal_size_min 0.125
_refine_diff_density_max 0.573
_refine_diff_density_min -0.574
_refine_diff_density_rms 0.092
_refine_ls_extinction_method none
_refine_ls_goodness_of_fit_ref 1.039
_refine_ls_hydrogen_treatment constr
_refine_ls_matrix_type full
_refine_ls_number_parameters 605
_refine_ls_number_reflns 11878
_refine_ls_number_restraints 0
_refine_ls_restrained_S_all 1.039
_refine_ls_R_factor_all 0.0714
_refine_ls_R_factor_gt 0.0452
_refine_ls_shift/su_max 0.002
_refine_ls_shift/su_mean 0.000
_refine_ls_structure_factor_coef Fsqd
_refine_ls_weighting_details 'w=1/[\s^2^(Fo^2^)+(0.0326P)^2^+0.8341P] where P=(Fo^2^+2Fc^2^)/3'
_refine_ls_weighting_scheme calc
_refine_ls_wR_factor_gt 0.0853
_refine_ls_wR_factor_ref 0.0978
_reflns_Friedel_coverage 0.000
_reflns_number_gt 8896
_reflns_number_total 11878
_reflns_threshold_expression 'I > 2\s(I)'
_cod_data_source_file d0dt00024h3.cif
_cod_data_source_block Compound1
_cod_depositor_comments 'Adding full bibliography for 7703262--7703267.cif.'
_cod_original_cell_volume 2087.32(13)
_cod_database_code 7703262
_shelx_shelxl_version_number 2016/6
_chemical_oxdiff_formula SbC44F20H30B1
_chemical_oxdiff_usercomment 'Orange block'
_shelx_space_group_comment
;
The symmetry employed for this shelxl refinement is uniquely defined
by the following loop, which should always be used as a source of
symmetry information in preference to the above space-group names.
They are only intended as comments.
;
_reflns_odcompleteness_completeness 99.83
_reflns_odcompleteness_iscentric 1
_reflns_odcompleteness_theta 28.22
_olex2_refinement_description
;
1. Fixed Uiso
 At 1.5 times of:
  All C(H,H,H) groups
2.a Idealised Me refined as rotating group:
 C18(H18A,H18B,H18C), C19(H19A,H19B,H19C), C17(H17A,H17B,H17C), C16(H16A,H16B,
 H16C), C6(H6A,H6B,H6C), C10(H10A,H10B,H10C), C20(H20A,H20B,H20C), C7(H7A,H7B,
 H7C), C9(H9A,H9B,H9C), C8(H8A,H8B,H8C)
;
_olex2_date_sample_data_collection 2019-04-04
_olex2_submission_special_instructions 'No special instructions were received'
_oxdiff_exptl_absorpt_empirical_details
;
Empirical correction (ABSPACK) includes:
- Absorption correction using spherical harmonics
- Frame scaling
;
_oxdiff_exptl_absorpt_empirical_full_max 6.394
_oxdiff_exptl_absorpt_empirical_full_min 0.887

loop_
_space_group_symop_operation_xyz
'x, y, z'
'-x, -y, -z'

loop_
_atom_site_label
_atom_site_type_symbol
_atom_site_fract_x
_atom_site_fract_y
_atom_site_fract_z
_atom_site_U_iso_or_equiv
_atom_site_adp_type
_atom_site_occupancy
_atom_site_site_symmetry_order
_atom_site_calc_flag
_atom_site_refinement_flags_posn
Sb1 Sb 0.73652(2) 0.88937(2) 0.30919(2) 0.02826(6) Uani 1 1 d .
F15 F 0.39706(13) 0.56709(13) 0.37954(11) 0.0286(3) Uani 1 1 d .
F5 F 0.12302(14) 0.38743(13) 0.05117(11) 0.0299(4) Uani 1 1 d .
F11 F 0.05581(13) 0.31669(14) 0.38865(12) 0.0319(4) Uani 1 1 d .
F10 F 0.14843(13) 0.18216(13) 0.26476(12) 0.0298(4) Uani 1 1 d .
F20 F 0.02218(13) 0.16867(13) 0.06969(11) 0.0311(4) Uani 1 1 d .
F6 F 0.35950(13) 0.45011(13) 0.16008(12) 0.0310(4) Uani 1 1 d .
F1 F 0.22016(14) 0.66645(13) 0.37837(11) 0.0307(4) Uani 1 1 d .
F19 F -0.21077(14) 0.07758(14) -0.01018(12) 0.0375(4) Uani 1 1 d .
F9 F 0.28084(15) 0.04979(14) 0.22547(13) 0.0376(4) Uani 1 1 d .
F16 F -0.00911(14) 0.48569(14) 0.31740(13) 0.0356(4) Uani 1 1 d .
F2 F 0.22161(16) 0.83160(13) 0.30949(13) 0.0382(4) Uani 1 1 d .
F7 F 0.48201(14) 0.31155(14) 0.11364(13) 0.0343(4) Uani 1 1 d .
F4 F 0.13224(16) 0.55883(14) -0.01417(12) 0.0391(4) Uani 1 1 d .
F14 F 0.50292(14) 0.63229(14) 0.57422(12) 0.0355(4) Uani 1 1 d .
F8 F 0.45068(15) 0.11240(14) 0.14929(13) 0.0380(4) Uani 1 1 d .
F12 F 0.17023(15) 0.37015(16) 0.57837(12) 0.0434(4) Uani 1 1 d .
F13 F 0.39433(15) 0.52822(17) 0.67475(12) 0.0443(5) Uani 1 1 d .
F18 F -0.34896(14) 0.18673(16) 0.06832(15) 0.0459(5) Uani 1 1 d .
F3 F 0.18050(18) 0.78344(15) 0.11424(14) 0.0471(5) Uani 1 1 d .
F17 F -0.24441(15) 0.38919(16) 0.23626(15) 0.0484(5) Uani 1 1 d .
C39 C 0.2184(2) 0.4424(2) 0.37286(19) 0.0221(5) Uani 1 1 d .
C44 C 0.3343(2) 0.5204(2) 0.42705(19) 0.0233(5) Uani 1 1 d .
C28 C 0.1986(2) 0.6327(2) 0.27982(19) 0.0242(5) Uani 1 1 d .
C32 C 0.1518(2) 0.4982(2) 0.11975(19) 0.0233(5) Uani 1 1 d .
C21 C 0.2433(2) 0.3225(2) 0.21290(19) 0.0217(5) Uani 1 1 d .
C1 C 0.8147(2) 1.0741(2) 0.4823(2) 0.0291(6) Uani 1 1 d .
C40 C 0.1675(2) 0.3961(2) 0.4299(2) 0.0255(6) Uani 1 1 d .
C38 C -0.0380(2) 0.2284(2) 0.1156(2) 0.0244(5) Uani 1 1 d .
C26 C 0.2315(2) 0.2189(2) 0.22769(19) 0.0237(5) Uani 1 1 d .
C29 C 0.2005(2) 0.7215(2) 0.2460(2) 0.0266(6) Uani 1 1 d .
C37 C -0.1609(2) 0.1787(2) 0.0711(2) 0.0288(6) Uani 1 1 d .
C27 C 0.1766(2) 0.5165(2) 0.21915(19) 0.0210(5) Uani 1 1 d .
C43 C 0.3925(2) 0.5533(2) 0.5268(2) 0.0270(6) Uani 1 1 d .
C23 C 0.3990(2) 0.2797(2) 0.1512(2) 0.0255(6) Uani 1 1 d .
C22 C 0.3318(2) 0.3496(2) 0.17527(19) 0.0237(5) Uani 1 1 d .
C14 C 0.6054(3) 0.7555(2) 0.1360(2) 0.0311(6) Uani 1 1 d .
C13 C 0.6740(2) 0.8605(2) 0.1338(2) 0.0284(6) Uani 1 1 d .
C30 C 0.1784(2) 0.6977(2) 0.1476(2) 0.0290(6) Uani 1 1 d .
C25 C 0.2977(2) 0.1479(2) 0.2070(2) 0.0277(6) Uani 1 1 d .
C31 C 0.1542(2) 0.5840(2) 0.0831(2) 0.0265(6) Uani 1 1 d .
C33 C 0.0206(2) 0.3321(2) 0.20051(19) 0.0225(5) Uani 1 1 d .
C36 C -0.2297(2) 0.2335(3) 0.1116(2) 0.0315(6) Uani 1 1 d .
C42 C 0.3376(2) 0.5022(3) 0.5783(2) 0.0301(6) Uani 1 1 d .
C34 C -0.0555(2) 0.3825(2) 0.2365(2) 0.0268(6) Uani 1 1 d .
C24 C 0.3830(2) 0.1793(2) 0.1688(2) 0.0276(6) Uani 1 1 d .
C12 C 0.7925(3) 0.8600(3) 0.1519(2) 0.0313(6) Uani 1 1 d .
C11 C 0.7975(3) 0.7566(3) 0.1658(2) 0.0331(7) Uani 1 1 d .
C18 C 0.6269(3) 0.9477(3) 0.1054(2) 0.0393(7) Uani 1 1 d .
H18A H 0.553214 0.944528 0.118244 0.059 Uiso 1 1 calc GR
H18B H 0.611491 0.928858 0.034713 0.059 Uiso 1 1 calc GR
H18C H 0.685255 1.026684 0.144621 0.059 Uiso 1 1 calc GR
C15 C 0.6830(3) 0.6920(2) 0.1561(2) 0.0357(7) Uani 1 1 d .
C41 C 0.2242(2) 0.4229(2) 0.5289(2) 0.0300(6) Uani 1 1 d .
C35 C -0.1770(2) 0.3357(2) 0.1955(2) 0.0315(6) Uani 1 1 d .
C5 C 0.7197(3) 1.0790(3) 0.4115(2) 0.0402(7) Uani 1 1 d .
C19 C 0.4733(3) 0.7124(3) 0.1089(3) 0.0474(8) Uani 1 1 d .
H19A H 0.452474 0.664830 0.145344 0.071 Uiso 1 1 calc GR
H19B H 0.435272 0.664783 0.037459 0.071 Uiso 1 1 calc GR
H19C H 0.446068 0.779694 0.126261 0.071 Uiso 1 1 calc GR
B1 B 0.1652(3) 0.4038(3) 0.2517(2) 0.0224(6) Uani 1 1 d .
C2 C 0.7732(4) 0.9788(3) 0.5053(2) 0.0457(9) Uani 1 1 d .
C4 C 0.6181(3) 0.9867(4) 0.3896(3) 0.0667(13) Uani 1 1 d .
C17 C 0.8929(3) 0.9510(3) 0.1494(3) 0.0519(9) Uani 1 1 d .
H17A H 0.889098 1.029242 0.180750 0.078 Uiso 1 1 calc GR
H17B H 0.885763 0.935103 0.080451 0.078 Uiso 1 1 calc GR
H17C H 0.968618 0.947650 0.185526 0.078 Uiso 1 1 calc GR
C16 C 0.9048(3) 0.7207(3) 0.1862(2) 0.0503(9) Uani 1 1 d .
H16A H 0.913188 0.679464 0.123300 0.076 Uiso 1 1 calc GR
H16B H 0.896158 0.668557 0.221123 0.076 Uiso 1 1 calc GR
H16C H 0.975269 0.790539 0.227318 0.076 Uiso 1 1 calc GR
C6 C 0.9367(3) 1.1633(3) 0.5271(3) 0.0612(11) Uani 1 1 d .
H6A H 0.993528 1.129940 0.554773 0.092 Uiso 1 1 calc GR
H6B H 0.939211 1.232893 0.579917 0.092 Uiso 1 1 calc GR
H6C H 0.957004 1.185344 0.475810 0.092 Uiso 1 1 calc GR
C3 C 0.6505(4) 0.9233(3) 0.4484(4) 0.0743(16) Uani 1 1 d .
C10 C 0.7251(5) 1.1773(4) 0.3757(3) 0.0907(18) Uani 1 1 d .
H10A H 0.793509 1.191785 0.354967 0.136 Uiso 1 1 calc GR
H10B H 0.732767 1.248669 0.429584 0.136 Uiso 1 1 calc GR
H10C H 0.652535 1.154957 0.319353 0.136 Uiso 1 1 calc GR
C20 C 0.6478(4) 0.5732(3) 0.1598(3) 0.0664(12) Uani 1 1 d .
H20A H 0.711480 0.569702 0.211049 0.100 Uiso 1 1 calc GR
H20B H 0.633464 0.512687 0.095245 0.100 Uiso 1 1 calc GR
H20C H 0.575485 0.559901 0.175446 0.100 Uiso 1 1 calc GR
C7 C 0.8449(6) 0.9442(4) 0.5800(3) 0.108(2) Uani 1 1 d .
H7A H 0.929324 0.982771 0.595735 0.162 Uiso 1 1 calc GR
H7B H 0.825834 0.858921 0.552299 0.162 Uiso 1 1 calc GR
H7C H 0.826318 0.968273 0.640543 0.162 Uiso 1 1 calc GR
C9 C 0.4923(4) 0.9672(6) 0.3278(4) 0.162(4) Uani 1 1 d .
H9A H 0.493532 0.993903 0.274232 0.243 Uiso 1 1 calc GR
H9B H 0.456829 1.011674 0.369926 0.243 Uiso 1 1 calc GR
H9C H 0.445548 0.883542 0.299241 0.243 Uiso 1 1 calc GR
C8 C 0.5691(7) 0.8182(4) 0.4522(6) 0.195(5) Uani 1 1 d .
H8A H 0.529061 0.756297 0.385184 0.292 Uiso 1 1 calc GR
H8B H 0.510083 0.841091 0.478442 0.292 Uiso 1 1 calc GR
H8C H 0.615402 0.789183 0.495315 0.292 Uiso 1 1 calc GR

loop_
_atom_site_aniso_label
_atom_site_aniso_U_11
_atom_site_aniso_U_22
_atom_site_aniso_U_33
_atom_site_aniso_U_23
_atom_site_aniso_U_13
_atom_site_aniso_U_12
Sb1 0.03172(11) 0.02564(10) 0.02339(10) 0.00504(8) 0.00949(8) 0.00982(8)
F15 0.0239(8) 0.0292(8) 0.0305(9) 0.0131(7) 0.0098(7) 0.0033(6)
F5 0.0408(9) 0.0214(8) 0.0209(8) 0.0043(7) 0.0086(7) 0.0078(7)
F11 0.0265(8) 0.0352(9) 0.0277(9) 0.0122(7) 0.0093(7) 0.0003(7)
F10 0.0334(9) 0.0273(8) 0.0371(9) 0.0175(7) 0.0191(7) 0.0113(7)
F20 0.0318(9) 0.0264(8) 0.0271(9) 0.0026(7) 0.0111(7) 0.0065(7)
F6 0.0316(9) 0.0239(8) 0.0457(10) 0.0172(8) 0.0218(8) 0.0101(7)
F1 0.0440(10) 0.0251(8) 0.0212(8) 0.0053(7) 0.0119(7) 0.0143(7)
F19 0.0348(9) 0.0286(9) 0.0306(9) 0.0087(8) -0.0004(7) -0.0034(7)
F9 0.0492(11) 0.0277(9) 0.0496(11) 0.0223(8) 0.0239(9) 0.0205(8)
F16 0.0331(9) 0.0295(9) 0.0388(10) 0.0044(8) 0.0139(8) 0.0130(7)
F2 0.0566(11) 0.0195(8) 0.0379(10) 0.0064(7) 0.0192(9) 0.0167(8)
F7 0.0302(9) 0.0354(9) 0.0439(10) 0.0149(8) 0.0233(8) 0.0128(7)
F4 0.0595(12) 0.0349(10) 0.0256(9) 0.0160(8) 0.0155(8) 0.0150(8)
F14 0.0241(8) 0.0389(10) 0.0295(9) 0.0069(8) 0.0027(7) 0.0033(7)
F8 0.0400(10) 0.0340(9) 0.0495(11) 0.0157(8) 0.0228(9) 0.0231(8)
F12 0.0424(10) 0.0556(12) 0.0292(10) 0.0208(9) 0.0151(8) 0.0033(9)
F13 0.0369(10) 0.0653(13) 0.0206(9) 0.0135(9) 0.0061(7) 0.0096(9)
F18 0.0206(9) 0.0451(11) 0.0657(13) 0.0277(10) 0.0028(8) 0.0067(8)
F3 0.0765(14) 0.0297(10) 0.0460(11) 0.0243(9) 0.0245(10) 0.0215(9)
F17 0.0309(10) 0.0472(11) 0.0736(14) 0.0207(10) 0.0240(10) 0.0233(9)
C39 0.0243(13) 0.0191(12) 0.0226(13) 0.0076(11) 0.0094(11) 0.0068(10)
C44 0.0257(13) 0.0237(13) 0.0241(14) 0.0100(11) 0.0129(11) 0.0099(11)
C28 0.0263(14) 0.0246(14) 0.0201(13) 0.0062(11) 0.0086(11) 0.0095(11)
C32 0.0244(13) 0.0164(12) 0.0224(13) 0.0034(10) 0.0058(11) 0.0040(10)
C21 0.0220(13) 0.0183(12) 0.0196(13) 0.0043(10) 0.0049(10) 0.0047(10)
C1 0.0349(15) 0.0264(14) 0.0221(14) 0.0032(12) 0.0123(12) 0.0105(12)
C40 0.0208(13) 0.0251(14) 0.0269(14) 0.0081(12) 0.0080(11) 0.0052(11)
C38 0.0263(14) 0.0218(13) 0.0253(14) 0.0112(11) 0.0085(11) 0.0067(11)
C26 0.0231(13) 0.0230(13) 0.0255(14) 0.0094(11) 0.0117(11) 0.0062(10)
C29 0.0297(14) 0.0176(13) 0.0303(15) 0.0053(11) 0.0112(12) 0.0094(11)
C37 0.0304(15) 0.0213(14) 0.0263(15) 0.0119(12) 0.0017(12) 0.0002(11)
C27 0.0200(12) 0.0212(13) 0.0211(13) 0.0070(10) 0.0071(10) 0.0080(10)
C43 0.0218(13) 0.0275(14) 0.0250(14) 0.0042(12) 0.0055(11) 0.0088(11)
C23 0.0237(13) 0.0254(14) 0.0265(14) 0.0078(12) 0.0125(11) 0.0065(11)
C22 0.0239(13) 0.0193(13) 0.0253(14) 0.0076(11) 0.0080(11) 0.0056(10)
C14 0.0350(16) 0.0271(15) 0.0232(14) 0.0075(12) 0.0085(12) 0.0026(12)
C13 0.0329(15) 0.0245(14) 0.0262(15) 0.0108(12) 0.0084(12) 0.0082(12)
C30 0.0343(15) 0.0232(14) 0.0347(16) 0.0161(13) 0.0136(13) 0.0113(12)
C25 0.0317(15) 0.0200(13) 0.0299(15) 0.0093(12) 0.0081(12) 0.0101(11)
C31 0.0308(14) 0.0279(14) 0.0210(14) 0.0104(12) 0.0098(11) 0.0088(11)
C33 0.0229(13) 0.0223(13) 0.0230(13) 0.0115(11) 0.0074(11) 0.0061(10)
C36 0.0175(13) 0.0337(16) 0.0436(18) 0.0235(14) 0.0039(12) 0.0058(11)
C42 0.0286(15) 0.0373(16) 0.0202(14) 0.0075(12) 0.0065(11) 0.0120(12)
C34 0.0279(14) 0.0225(14) 0.0296(15) 0.0095(12) 0.0097(12) 0.0099(11)
C24 0.0283(14) 0.0262(14) 0.0285(15) 0.0066(12) 0.0106(12) 0.0151(12)
C12 0.0331(15) 0.0338(16) 0.0286(15) 0.0148(13) 0.0107(12) 0.0114(13)
C11 0.0462(18) 0.0334(16) 0.0201(14) 0.0063(12) 0.0113(13) 0.0209(14)
C18 0.0415(18) 0.0352(17) 0.0420(19) 0.0190(15) 0.0104(15) 0.0145(14)
C15 0.0520(19) 0.0190(14) 0.0276(16) 0.0062(12) 0.0086(14) 0.0076(13)
C41 0.0334(15) 0.0348(16) 0.0247(15) 0.0135(13) 0.0141(12) 0.0100(12)
C35 0.0269(15) 0.0307(15) 0.0454(18) 0.0196(14) 0.0158(13) 0.0153(12)
C5 0.052(2) 0.0381(18) 0.0273(16) 0.0049(14) 0.0099(14) 0.0261(16)
C19 0.0372(18) 0.046(2) 0.0374(19) 0.0100(16) 0.0052(15) -0.0050(15)
B1 0.0227(14) 0.0209(14) 0.0225(15) 0.0078(12) 0.0084(12) 0.0066(11)
C2 0.090(3) 0.0326(17) 0.0331(18) 0.0148(15) 0.0391(19) 0.0322(18)
C4 0.035(2) 0.066(3) 0.059(3) -0.021(2) 0.0166(18) 0.0129(19)
C17 0.0366(18) 0.061(2) 0.064(3) 0.037(2) 0.0188(17) 0.0115(17)
C16 0.064(2) 0.058(2) 0.0332(18) 0.0109(17) 0.0142(17) 0.0416(19)
C6 0.040(2) 0.061(2) 0.049(2) -0.0060(19) 0.0136(17) 0.0005(17)
C3 0.092(3) 0.0285(19) 0.082(3) -0.013(2) 0.073(3) -0.014(2)
C10 0.177(5) 0.064(3) 0.043(2) 0.020(2) 0.023(3) 0.081(3)
C20 0.095(3) 0.0285(19) 0.062(3) 0.0217(19) 0.013(2) 0.0095(19)
C7 0.258(7) 0.091(3) 0.048(3) 0.048(3) 0.081(4) 0.128(4)
C9 0.039(3) 0.202(7) 0.117(5) -0.079(4) -0.007(3) 0.056(4)
C8 0.279(9) 0.052(3) 0.222(8) -0.019(4) 0.224(8) -0.046(4)

loop_
_atom_type_symbol
_atom_type_description
_atom_type_scat_dispersion_real
_atom_type_scat_dispersion_imag
_atom_type_scat_source
C C 0.0033 0.0016 'International Tables Vol C Tables 4.2.6.8 and 6.1.1.4'
H H 0.0000 0.0000 'International Tables Vol C Tables 4.2.6.8 and 6.1.1.4'
B B 0.0013 0.0007 'International Tables Vol C Tables 4.2.6.8 and 6.1.1.4'
F F 0.0171 0.0103 'International Tables Vol C Tables 4.2.6.8 and 6.1.1.4'
Sb Sb -0.5866 1.5461 'International Tables Vol C Tables 4.2.6.8 and 6.1.1.4'

loop_
_exptl_crystal_face_index_h
_exptl_crystal_face_index_k
_exptl_crystal_face_index_l
_exptl_crystal_face_perp_dist
14 -13 5 0.0852
-14 13 -5 0.0852
3 -18 5 0.0651
-3 18 -5 0.0651
-10 -9 18 0.0988
10 9 -18 0.0988
2 8 12 0.0626
-2 -8 -12 0.0626
-4 15 -16 0.0685
4 -15 16 0.0685

loop_
_geom_angle_atom_site_label_1
_geom_angle_atom_site_label_2
_geom_angle_atom_site_label_3
_geom_angle
C14 Sb1 C1 157.42(9)
C14 Sb1 C12 53.93(9)
C14 Sb1 C15 32.32(9)
C14 Sb1 C5 126.20(10)
C14 Sb1 C3 119.68(12)
C13 Sb1 C1 135.11(9)
C13 Sb1 C14 33.61(9)
C13 Sb1 C12 32.71(9)
C13 Sb1 C15 53.74(9)
C13 Sb1 C5 109.51(10)
C13 Sb1 C3 137.88(15)
C12 Sb1 C1 131.21(9)
C12 Sb1 C15 51.92(9)
C15 Sb1 C1 169.91(9)
C5 Sb1 C1 31.31(9)
C5 Sb1 C12 123.03(10)
C5 Sb1 C15 158.49(10)
C5 Sb1 C3 53.09(12)
C4 Sb1 C1 52.54(11)
C4 Sb1 C14 107.63(12)
C4 Sb1 C13 109.87(13)
C4 Sb1 C12 138.57(14)
C4 Sb1 C15 133.52(11)
C4 Sb1 C5 32.54(12)
C4 Sb1 C3 32.94(15)
C3 Sb1 C1 51.31(10)
C3 Sb1 C12 170.45(15)
C3 Sb1 C15 127.65(10)
C44 C39 B1 118.9(2)
C40 C39 C44 112.7(2)
C40 C39 B1 127.9(2)
F15 C44 C39 119.0(2)
F15 C44 C43 116.0(2)
C43 C44 C39 125.0(2)
F1 C28 C29 114.9(2)
F1 C28 C27 121.2(2)
C29 C28 C27 123.9(2)
F5 C32 C27 119.1(2)
F5 C32 C31 115.6(2)
C31 C32 C27 125.3(2)
C26 C21 B1 118.7(2)
C22 C21 C26 112.8(2)
C22 C21 B1 128.1(2)
C5 C1 Sb1 68.39(16)
C5 C1 C6 123.5(3)
C2 C1 Sb1 76.27(17)
C2 C1 C5 108.6(3)
C2 C1 C6 127.8(3)
C6 C1 Sb1 123.7(2)
F11 C40 C39 120.7(2)
F11 C40 C41 115.1(2)
C41 C40 C39 124.2(2)
F20 C38 C37 114.9(2)
F20 C38 C33 121.4(2)
C33 C38 C37 123.7(2)
F10 C26 C21 119.1(2)
F10 C26 C25 115.8(2)
C25 C26 C21 125.1(2)
F2 C29 C28 120.3(2)
F2 C29 C30 119.5(2)
C30 C29 C28 120.2(2)
F19 C37 C38 120.1(3)
F19 C37 C36 120.6(2)
C36 C37 C38 119.3(3)
C28 C27 B1 127.2(2)
C32 C27 C28 112.7(2)
C32 C27 B1 119.8(2)
F14 C43 C44 121.2(2)
F14 C43 C42 119.6(2)
C44 C43 C42 119.2(2)
F7 C23 C22 120.4(2)
F7 C23 C24 119.9(2)
C24 C23 C22 119.6(2)
F6 C22 C21 121.1(2)
F6 C22 C23 114.7(2)
C23 C22 C21 124.2(2)
C13 C14 Sb1 72.10(16)
C13 C14 C15 107.4(2)
C13 C14 C19 125.9(3)
C15 C14 Sb1 79.54(17)
C15 C14 C19 126.2(3)
C19 C14 Sb1 120.2(2)
C14 C13 Sb1 74.29(16)
C14 C13 C12 107.6(2)
C14 C13 C18 126.0(3)
C12 C13 Sb1 79.13(16)
C12 C13 C18 126.0(3)
C18 C13 Sb1 118.42(19)
F3 C30 C29 120.6(2)
F3 C30 C31 120.6(3)
C29 C30 C31 118.8(2)
F9 C25 C26 120.8(2)
F9 C25 C24 120.3(2)
C24 C25 C26 119.0(2)
F4 C31 C32 121.3(2)
F4 C31 C30 119.7(2)
C32 C31 C30 119.0(2)
C38 C33 B1 126.8(2)
C34 C33 C38 113.4(2)
C34 C33 B1 119.4(2)
F18 C36 C37 119.7(3)
F18 C36 C35 120.6(3)
C37 C36 C35 119.7(2)
F13 C42 C43 120.6(2)
F13 C42 C41 120.7(2)
C41 C42 C43 118.7(2)
F16 C34 C33 119.1(2)
F16 C34 C35 116.2(2)
C35 C34 C33 124.7(3)
F8 C24 C23 120.4(2)
F8 C24 C25 120.3(2)
C23 C24 C25 119.2(2)
C13 C12 Sb1 68.15(15)
C13 C12 C17 125.3(3)
C11 C12 Sb1 78.64(16)
C11 C12 C13 108.4(2)
C11 C12 C17 126.1(3)
C17 C12 Sb1 122.1(2)
C12 C11 C16 126.2(3)
C15 C11 C12 108.1(3)
C15 C11 C16 125.8(3)
C13 C18 H18A 109.5
C13 C18 H18B 109.5
C13 C18 H18C 109.5
H18A C18 H18B 109.5
H18A C18 H18C 109.5
H18B C18 H18C 109.5
C14 C15 Sb1 68.14(15)
C14 C15 C20 126.0(3)
C11 C15 Sb1 77.39(16)
C11 C15 C14 108.5(2)
C11 C15 C20 125.4(3)
C20 C15 Sb1 123.3(2)
F12 C41 C40 120.7(2)
F12 C41 C42 119.2(2)
C42 C41 C40 120.1(2)
F17 C35 C36 119.8(3)
F17 C35 C34 120.9(3)
C36 C35 C34 119.2(3)
C1 C5 Sb1 80.30(17)
C1 C5 C10 124.9(3)
C4 C5 Sb1 71.08(19)
C4 C5 C1 108.6(3)
C4 C5 C10 126.1(4)
C10 C5 Sb1 120.7(2)
C14 C19 H19A 109.5
C14 C19 H19B 109.5
C14 C19 H19C 109.5
H19A C19 H19B 109.5
H19A C19 H19C 109.5
H19B C19 H19C 109.5
C39 B1 C21 102.0(2)
C39 B1 C27 113.6(2)
C39 B1 C33 113.5(2)
C21 B1 C33 112.9(2)
C27 B1 C21 113.8(2)
C27 B1 C33 101.6(2)
C1 C2 C3 107.7(3)
C1 C2 C7 126.0(4)
C3 C2 C7 126.3(4)
C5 C4 Sb1 76.39(19)
C5 C4 C3 107.4(3)
C5 C4 C9 126.7(5)
C3 C4 Sb1 78.1(2)
C3 C4 C9 125.3(5)
C9 C4 Sb1 119.0(3)
C12 C17 H17A 109.5
C12 C17 H17B 109.5
C12 C17 H17C 109.5
H17A C17 H17B 109.5
H17A C17 H17C 109.5
H17B C17 H17C 109.5
C11 C16 H16A 109.5
C11 C16 H16B 109.5
C11 C16 H16C 109.5
H16A C16 H16B 109.5
H16A C16 H16C 109.5
H16B C16 H16C 109.5
C1 C6 H6A 109.5
C1 C6 H6B 109.5
C1 C6 H6C 109.5
H6A C6 H6B 109.5
H6A C6 H6C 109.5
H6B C6 H6C 109.5
C2 C3 Sb1 79.65(18)
C2 C3 C4 107.7(3)
C2 C3 C8 125.7(6)
C4 C3 Sb1 68.9(2)
C4 C3 C8 126.6(6)
C8 C3 Sb1 118.4(3)
C5 C10 H10A 109.5
C5 C10 H10B 109.5
C5 C10 H10C 109.5
H10A C10 H10B 109.5
H10A C10 H10C 109.5
H10B C10 H10C 109.5
C15 C20 H20A 109.5
C15 C20 H20B 109.5
C15 C20 H20C 109.5
H20A C20 H20B 109.5
H20A C20 H20C 109.5
H20B C20 H20C 109.5
C2 C7 H7A 109.5
C2 C7 H7B 109.5
C2 C7 H7C 109.5
H7A C7 H7B 109.5
H7A C7 H7C 109.5
H7B C7 H7C 109.5
C4 C9 H9A 109.5
C4 C9 H9B 109.5
C4 C9 H9C 109.5
H9A C9 H9B 109.5
H9A C9 H9C 109.5
H9B C9 H9C 109.5
C3 C8 H8A 109.5
C3 C8 H8B 109.5
C3 C8 H8C 109.5
H8A C8 H8B 109.5
H8A C8 H8C 109.5
H8B C8 H8C 109.5

loop_
_geom_bond_atom_site_label_1
_geom_bond_atom_site_label_2
_geom_bond_distance
Sb1 C1 2.674(3)
Sb1 C14 2.487(3)
Sb1 C13 2.458(3)
Sb1 C12 2.601(3)
Sb1 C15 2.635(3)
Sb1 C5 2.522(3)
Sb1 C4 2.454(3)
Sb1 C3 2.573(3)
F15 C44 1.355(3)
F5 C32 1.364(3)
F11 C40 1.361(3)
F10 C26 1.360(3)
F20 C38 1.352(3)
F6 C22 1.359(3)
F1 C28 1.356(3)
F19 C37 1.345(3)
F9 C25 1.352(3)
F16 C34 1.358(3)
F2 C29 1.350(3)
F7 C23 1.348(3)
F4 C31 1.349(3)
F14 C43 1.348(3)
F8 C24 1.353(3)
F12 C41 1.358(3)
F13 C42 1.346(3)
F18 C36 1.353(3)
F3 C30 1.344(3)
F17 C35 1.348(3)
C39 C44 1.399(3)
C39 C40 1.393(4)
C39 B1 1.652(4)
C44 C43 1.377(4)
C28 C29 1.386(4)
C28 C27 1.395(3)
C32 C27 1.393(3)
C32 C31 1.378(3)
C21 C26 1.394(3)
C21 C22 1.390(3)
C21 B1 1.658(4)
C1 C5 1.410(4)
C1 C2 1.396(4)
C1 C6 1.498(4)
C40 C41 1.379(4)
C38 C37 1.395(4)
C38 C33 1.394(4)
C26 C25 1.379(4)
C29 C30 1.369(4)
C37 C36 1.372(4)
C27 B1 1.654(4)
C43 C42 1.380(4)
C23 C22 1.389(3)
C23 C24 1.373(4)
C14 C13 1.430(4)
C14 C15 1.432(4)
C14 C19 1.506(4)
C13 C12 1.431(4)
C13 C18 1.501(4)
C30 C31 1.382(4)
C25 C24 1.377(4)
C33 C34 1.393(4)
C33 B1 1.658(4)
C36 C35 1.373(4)
C42 C41 1.377(4)
C34 C35 1.376(4)
C12 C11 1.416(4)
C12 C17 1.515(4)
C11 C15 1.416(4)
C11 C16 1.501(4)
C18 H18A 0.9800
C18 H18B 0.9800
C18 H18C 0.9800
C15 C20 1.504(4)
C5 C4 1.395(5)
C5 C10 1.515(5)
C19 H19A 0.9800
C19 H19B 0.9800
C19 H19C 0.9800
C2 C3 1.420(6)
C2 C7 1.505(5)
C4 C3 1.430(6)
C4 C9 1.521(6)
C17 H17A 0.9800
C17 H17B 0.9800
C17 H17C 0.9800
C16 H16A 0.9800
C16 H16B 0.9800
C16 H16C 0.9800
C6 H6A 0.9800
C6 H6B 0.9800
C6 H6C 0.9800
C3 C8 1.511(5)
C10 H10A 0.9800
C10 H10B 0.9800
C10 H10C 0.9800
C20 H20A 0.9800
C20 H20B 0.9800
C20 H20C 0.9800
C7 H7A 0.9800
C7 H7B 0.9800
C7 H7C 0.9800
C9 H9A 0.9800
C9 H9B 0.9800
C9 H9C 0.9800
C8 H8A 0.9800
C8 H8B 0.9800
C8 H8C 0.9800

loop_
_exptl_oxdiff_crystal_face_indexfrac_h
_exptl_oxdiff_crystal_face_indexfrac_k
_exptl_oxdiff_crystal_face_indexfrac_l
_exptl_oxdiff_crystal_face_x
_exptl_oxdiff_crystal_face_y
_exptl_oxdiff_crystal_face_z
13.9949 -12.9290 5.0873 0.2290 0.9754 -0.0083
-13.9949 12.9290 -5.0873 -0.2290 -0.9754 0.0083
3.0450 -18.0163 5.1165 0.1763 0.6311 0.7648
-3.0450 18.0163 -5.1165 -0.1763 -0.6311 -0.7648
-10.0071 -8.9604 18.0220 -0.7441 0.2097 0.6295
10.0071 8.9604 -18.0220 0.7441 -0.2097 -0.6295
1.9150 8.1357 11.9219 -0.6517 0.1934 -0.7422
-1.9150 -8.1357 -11.9219 0.6517 -0.1934 0.7422
-3.9869 14.9144 -16.0745 0.3476 -0.8678 -0.3603
3.9869 -14.9144 16.0745 -0.3476 0.8678 0.3603
